data_4314369
loop_
_publ_author_name
'Marcin St\;epie\'n'
'Lechos\/law Latos-Gra\.zy\'nski'

_publ_section_title
;
 Core-Modified Porphyrin Incorporating a Phenolate Donor. Characterization
 of Pd(II), Ni(II), Zn(II), Cd(II), and Fe(III) Complexes
;
_journal_name_full 'Inorganic Chemistry'
_journal_page_first 6183
_journal_page_last 6193
_journal_paper_doi 10.1021/ic0345121
_journal_volume 42
_journal_year 2003
_chemical_formula_sum 'C50 H29 Cl6 D2 F3 N3 O3 Pd'
_chemical_formula_weight 1097.88
_chemical_name_systematic
;
Palladium 6,11,16,21-tetraphenyl-22-hydroxybenziporphyrin
trifluoroacetic acid adduct chloroform-d disolvate
;
_space_group_IT_number 14
_symmetry_cell_setting monoclinic
_symmetry_space_group_name_Hall '-P 2ybc'
_symmetry_space_group_name_H-M 'P 1 21/c 1'
_atom_sites_solution_hydrogens geom
_atom_sites_solution_primary direct
_atom_sites_solution_secondary difmap
_audit_creation_method SHELXL-97
_cell_angle_alpha 90.00
_cell_angle_beta 100.337(5)
_cell_angle_gamma 90.00
_cell_formula_units_Z 4
_cell_length_a 14.9805(9)
_cell_length_b 13.8084(7)
_cell_length_c 22.1604(10)
_cell_measurement_reflns_used 5000
_cell_measurement_temperature 293(2)
_cell_volume 4509.6(4)
_computing_cell_refinement 'Oxford Diffraction (Poland) Sp. z o.o'
_computing_data_collection 'Oxford Diffraction (Poland) Sp. z o.o'
_computing_data_reduction 'Oxford Diffraction (Poland) Sp. z o.o'
_computing_molecular_graphics 'SHELXTL-NT V5.1, Bruker AXS 1999'
_computing_publication_material 'SHELXL-97 (Sheldrick, 1997)'
_computing_structure_refinement 'SHELXL-97 (Sheldrick, 1997)'
_computing_structure_solution 'SHELXS-97 (Sheldrick, 1990)'
_diffrn_ambient_temperature 293(2)
_diffrn_detector_area_resol_mean 512
_diffrn_measured_fraction_theta_full 0.889
_diffrn_measured_fraction_theta_max 0.889
_diffrn_measurement_device_type 'Kuma KM4CCD'
_diffrn_measurement_method '\o scan'
_diffrn_radiation_monochromator graphite
_diffrn_radiation_source 'fine-focus sealed tube'
_diffrn_radiation_type MoK\a
_diffrn_radiation_wavelength 0.71073
_diffrn_reflns_av_R_equivalents 0.0279
_diffrn_reflns_av_sigmaI/netI 0.0349
_diffrn_reflns_limit_h_max 17
_diffrn_reflns_limit_h_min -19
_diffrn_reflns_limit_k_max 18
_diffrn_reflns_limit_k_min -18
_diffrn_reflns_limit_l_max 29
_diffrn_reflns_limit_l_min -28
_diffrn_reflns_number 29726
_diffrn_reflns_theta_full 28.48
_diffrn_reflns_theta_max 28.48
_diffrn_reflns_theta_min 3.26
_diffrn_standards_number 'none (area detector data)'
_exptl_absorpt_coefficient_mu 0.828
_exptl_absorpt_correction_T_max 0.707
_exptl_absorpt_correction_T_min 0.636
_exptl_absorpt_correction_type psi-scan
_exptl_absorpt_process_details 'XPREP Ver. 5.1/NT (Bruker Analytical X-ray Systems, 1997)'
_exptl_crystal_colour dark
_exptl_crystal_density_diffrn 1.617
_exptl_crystal_density_method 'not measured'
_exptl_crystal_description prism
_exptl_crystal_F_000 2204
_exptl_crystal_size_max 0.4
_exptl_crystal_size_mid 0.2
_exptl_crystal_size_min 0.2
_refine_diff_density_max 1.209
_refine_diff_density_min -0.749
_refine_diff_density_rms 0.082
_refine_ls_extinction_method none
_refine_ls_goodness_of_fit_ref 1.100
_refine_ls_hydrogen_treatment mixed
_refine_ls_matrix_type full
_refine_ls_number_parameters 667
_refine_ls_number_reflns 10560
_refine_ls_number_restraints 3
_refine_ls_restrained_S_all 1.100
_refine_ls_R_factor_all 0.0506
_refine_ls_R_factor_gt 0.0374
_refine_ls_shift/su_max 0.913
_refine_ls_shift/su_mean 0.009
_refine_ls_structure_factor_coef Fsqd
_refine_ls_weighting_details 'w=1/[\s^2^(Fo^2^)+(0.0479P)^2^+1.6742P] where P=(Fo^2^+2Fc^2^)/3'
_refine_ls_weighting_scheme calc
_refine_ls_wR_factor_gt 0.0871
_refine_ls_wR_factor_ref 0.0936
_reflns_number_gt 8664
_reflns_number_total 10560
_reflns_threshold_expression >2sigma(I)
_cod_data_source_file ic0345121_2.cif
_cod_data_source_block ms024a
_cod_depositor_comments
;
The following automatic conversions were performed:

'_symmetry_cell_setting' value 'Monoclinic' changed to 'monoclinic'
according to the built-in table from CIF Core dictionary named
'cif_core.dic' version 2.4.1 from 2010-06-29.

Automatic conversion script
Id: cif_fix_values 1646 2011-03-28 12:23:43Z adriana 

The following automatic conversions were performed:

'_refine_ls_weighting_scheme' value 'calc
w=1/[\s^2^(Fo^2^)+(0.0479P)^2^+1.6742P] where P=(Fo^2^+2Fc^2^)/3' was
changed to 'calc'. New tag '_refine_ls_weighting_details' was
created. The value of the new tag was set to
'w=1/[\s^2^(Fo^2^)+(0.0479P)^2^+1.6742P] where P=(Fo^2^+2Fc^2^)/3'.

Automatic conversion script
Id: cif_fix_values 3143 2015-03-26 13:38:13Z robertas 
;
_cod_original_formula_sum 'C50 H29 D2 Cl6 F3 N3 O3 Pd'
_cod_database_code 4314369

loop_
_symmetry_equiv_pos_as_xyz
'x, y, z'
'-x, y+1/2, -z+1/2'
'-x, -y, -z'
'x, -y-1/2, z-1/2'

loop_
_atom_site_label
_atom_site_type_symbol
_atom_site_fract_x
_atom_site_fract_y
_atom_site_fract_z
_atom_site_U_iso_or_equiv
_atom_site_adp_type
_atom_site_occupancy
_atom_site_calc_flag
_atom_site_refinement_flags
_atom_site_disorder_assembly
_atom_site_disorder_group
Pd1 Pd 0.080931(11) 0.140401(12) 0.937087(8) 0.01303(6) Uani 0.9934(7) d P . .
Pd2 Pd -0.2423(13) 0.1405(14) 1.1883(9) 0.000(6) Uiso 0.0066(7) d P A 7
C01 C 0.26191(14) 0.07389(16) 0.87783(10) 0.0151(4) Uani 1 d . . .
C02 C 0.32576(15) -0.00163(17) 0.88423(11) 0.0184(5) Uani 1 d . . .
H02 H 0.3326 -0.0384 0.8502 0.022 Uiso 1 calc R . .
C03 C 0.37879(15) -0.02193(17) 0.94088(11) 0.0187(5) Uani 1 d . . .
H03 H 0.4206 -0.0723 0.9447 0.022 Uiso 1 calc R . .
C04 C 0.36947(14) 0.03257(17) 0.99163(11) 0.0165(4) Uani 1 d . . .
H04 H 0.4063 0.0194 1.0292 0.020 Uiso 1 calc R . .
C05 C 0.30513(14) 0.10781(16) 0.98759(10) 0.0148(4) Uani 1 d . . .
C06 C 0.29133(15) 0.15784(16) 1.04355(10) 0.0152(4) Uani 1 d . . .
C07 C 0.20992(15) 0.18489(16) 1.05894(10) 0.0156(4) Uani 1 d . . .
C08 C 0.20180(16) 0.22363(17) 1.11860(11) 0.0193(5) Uani 1 d . . .
H08 H 0.2493 0.2455 1.1484 0.023 Uiso 1 calc R . .
C09 C 0.11310(15) 0.22225(17) 1.12317(11) 0.0192(5) Uani 1 d . . .
H09 H 0.0887 0.2423 1.1568 0.023 Uiso 1 calc R . .
C10 C 0.06295(15) 0.18388(16) 1.06629(10) 0.0162(4) Uani 1 d . . .
C11 C -0.03108(15) 0.16173(16) 1.05458(11) 0.0174(5) Uani 1 d . . .
C12 C -0.07644(15) 0.12059(16) 1.00109(11) 0.0166(5) Uani 1 d . . .
C13 C -0.17169(15) 0.09121(17) 0.98937(11) 0.0196(5) Uani 1 d . . .
H13 H -0.2103 0.0905 1.0179 0.024 Uiso 1 calc R . .
C14 C -0.19359(15) 0.06553(17) 0.93030(11) 0.0186(5) Uani 1 d . . .
H14 H -0.2499 0.0433 0.9105 0.022 Uiso 1 calc R . .
C15 C -0.11360(15) 0.07857(16) 0.90261(11) 0.0165(4) Uani 1 d . . .
C16 C -0.11061(15) 0.07402(16) 0.84035(11) 0.0164(4) Uani 1 d . . .
C17 C -0.03198(14) 0.09338(16) 0.81521(10) 0.0150(4) Uani 1 d . . .
C18 C -0.02885(16) 0.09652(17) 0.75024(11) 0.0188(5) Uani 1 d . . .
H18 H -0.0782 0.0912 0.7183 0.023 Uiso 1 calc R . .
C19 C 0.05822(15) 0.10843(17) 0.74465(11) 0.0184(5) Uani 1 d . . .
H19 H 0.0795 0.1156 0.7080 0.022 Uiso 1 calc R . .
C20 C 0.11360(15) 0.10828(16) 0.80568(10) 0.0153(4) Uani 1 d . . .
C21 C 0.20564(15) 0.09291(16) 0.81729(10) 0.0154(4) Uani 1 d . . .
C22 C 0.25348(14) 0.12891(15) 0.92954(10) 0.0141(4) Uani 1 d . . .
O22 O 0.19534(10) 0.20477(11) 0.92189(7) 0.0150(3) Uani 1 d . . .
N23 N 0.12040(12) 0.16773(14) 1.02638(9) 0.0155(4) Uani 1 d . . .
N24 N -0.04252(12) 0.10586(14) 0.94790(9) 0.0154(4) Uani 1 d . . .
N25 N 0.05267(12) 0.10685(14) 0.84813(9) 0.0151(4) Uani 1 d . . .
C26 C 0.37681(15) 0.17008(17) 1.09038(11) 0.0168(4) Uani 1 d . . .
C27 C 0.44627(15) 0.22966(17) 1.07657(11) 0.0188(5) Uani 1 d . . .
H27 H 0.4378 0.2635 1.0397 0.023 Uiso 1 calc R . .
C28 C 0.52792(16) 0.23850(18) 1.11773(12) 0.0225(5) Uani 1 d . . .
H28 H 0.5726 0.2804 1.1091 0.027 Uiso 1 calc R . .
C29 C 0.54255(16) 0.18478(18) 1.17153(12) 0.0230(5) Uani 1 d . . .
H29 H 0.5976 0.1895 1.1985 0.028 Uiso 1 calc R . .
C30 C 0.47541(17) 0.12438(18) 1.18501(11) 0.0227(5) Uani 1 d . . .
H30 H 0.4857 0.0878 1.2208 0.027 Uiso 1 calc R . .
C31 C 0.39185(16) 0.11800(17) 1.14499(11) 0.0203(5) Uani 1 d . . .
H31 H 0.3462 0.0787 1.1550 0.024 Uiso 1 calc R . .
C32 C -0.08453(15) 0.18393(17) 1.10415(11) 0.0178(5) Uani 1 d . . .
C33 C -0.06471(17) 0.13858(18) 1.16067(12) 0.0231(5) Uani 1 d . . .
H33 H -0.0172 0.0944 1.1683 0.028 Uiso 1 calc R . .
C34 C -0.11513(19) 0.1584(2) 1.20610(13) 0.0298(6) Uani 1 d . . .
H34 H -0.1011 0.1279 1.2441 0.036 Uiso 1 calc R B 7
C35 C -0.18651(18) 0.2237(2) 1.19464(13) 0.0314(6) Uani 1 d . . .
H35 H -0.2209 0.2363 1.2248 0.038 Uiso 1 calc R . .
C36 C -0.20650(17) 0.2698(2) 1.13890(13) 0.0289(6) Uani 1 d . . .
H36 H -0.2541 0.3140 1.1316 0.035 Uiso 1 calc R C 7
C37 C -0.15576(16) 0.25075(18) 1.09327(12) 0.0226(5) Uani 1 d . . .
H37 H -0.1693 0.2824 1.0557 0.027 Uiso 1 calc R . .
C38 C -0.19560(16) 0.04710(18) 0.79615(11) 0.0206(5) Uani 1 d . . .
C39 C -0.27360(16) 0.1040(2) 0.79007(13) 0.0280(6) Uani 1 d . . .
H39 H -0.2748 0.1584 0.8147 0.034 Uiso 1 calc R . .
C40 C -0.35037(18) 0.0789(3) 0.74669(15) 0.0406(8) Uani 1 d . . .
H40 H -0.4024 0.1168 0.7428 0.049 Uiso 1 calc R . .
C41 C -0.3494(2) -0.0016(3) 0.70976(14) 0.0429(8) Uani 1 d . . .
H41 H -0.4003 -0.0173 0.6808 0.051 Uiso 1 calc R . .
C42 C -0.2729(2) -0.0585(2) 0.71599(13) 0.0373(7) Uani 1 d . . .
H42 H -0.2723 -0.1131 0.6915 0.045 Uiso 1 calc R . .
C43 C -0.19633(18) -0.0344(2) 0.75894(11) 0.0262(5) Uani 1 d . . .
H43 H -0.1449 -0.0732 0.7628 0.031 Uiso 1 calc R . .
C44 C 0.25701(15) 0.08795(16) 0.76556(10) 0.0166(4) Uani 1 d . . .
C45 C 0.33395(15) 0.14685(17) 0.76912(11) 0.0183(5) Uani 1 d . . .
H45 H 0.3495 0.1889 0.8021 0.022 Uiso 1 calc R . .
C46 C 0.38737(16) 0.14301(17) 0.72381(11) 0.0211(5) Uani 1 d . . .
H46 H 0.4377 0.1832 0.7263 0.025 Uiso 1 calc R . .
C47 C 0.36577(17) 0.07973(19) 0.67527(11) 0.0250(5) Uani 1 d . . .
H47 H 0.4019 0.0768 0.6453 0.030 Uiso 1 calc R . .
C48 C 0.29015(18) 0.0205(2) 0.67105(12) 0.0275(6) Uani 1 d . . .
H48 H 0.2755 -0.0220 0.6382 0.033 Uiso 1 calc R . .
C49 C 0.23603(16) 0.02455(18) 0.71618(11) 0.0229(5) Uani 1 d . . .
H49 H 0.1855 -0.0155 0.7132 0.027 Uiso 1 calc R . .
O1A O 0.23735(12) 0.36472(13) 0.96489(9) 0.0253(4) Uani 1 d . . .
H1A H 0.2230(19) 0.302(2) 0.9502(13) 0.030 Uiso 1 d . . .
O2A O 0.36772(12) 0.34982(13) 0.92929(10) 0.0315(4) Uani 1 d . . .
C1A C 0.3368(2) 0.49760(19) 0.97665(13) 0.0324(6) Uani 1 d . . .
C2A C 0.31402(16) 0.39369(18) 0.95336(11) 0.0216(5) Uani 1 d . . .
F1A F 0.4022(13) 0.5338(15) 0.9482(7) 0.063(4) Uani 0.45(4) d PD D 1
F2A F 0.3662(11) 0.5021(17) 1.0336(6) 0.052(3) Uani 0.45(4) d PD D 1
F3A F 0.2671(10) 0.5528(9) 0.9605(9) 0.074(4) Uani 0.45(4) d PD D 1
F1B F 0.3786(12) 0.5480(12) 0.9427(5) 0.064(3) Uani 0.55(4) d PD D 2
F2B F 0.3886(14) 0.4928(15) 1.0322(5) 0.061(4) Uani 0.55(4) d PD D 2
F3B F 0.2642(7) 0.5493(9) 0.9858(12) 0.084(4) Uani 0.55(4) d PD D 2
Cl1A Cl -0.04712(12) 0.62188(15) 1.14727(6) 0.0589(4) Uani 0.934(6) d P E 5
Cl2A Cl 0.0069(2) 0.45934(8) 1.08039(5) 0.0694(7) Uani 0.934(6) d P E 5
Cl3A Cl 0.09612(10) 0.64440(11) 1.07868(11) 0.0682(5) Uani 0.934(6) d P E 5
Cl1B Cl -0.0668(12) 0.5821(17) 1.1415(9) 0.049(5) Uiso 0.066(6) d P E 6
Cl2B Cl 0.0562(12) 0.4708(12) 1.0787(7) 0.038(4) Uiso 0.066(6) d P E 6
Cl3B Cl 0.1141(15) 0.6673(17) 1.1064(12) 0.063(6) Uiso 0.066(6) d P E 6
C1C C -0.0061(2) 0.5859(3) 1.08193(15) 0.0489(9) Uani 1 d . . .
H1C H -0.0505 0.6050 1.0458 0.059 Uiso 1 calc R F 5
Cl5 Cl 0.56542(9) 0.32048(7) 0.84505(5) 0.0696(3) Uani 1 d . . .
Cl4A Cl 0.53970(8) 0.12227(8) 0.87462(5) 0.0315(4) Uani 0.670(3) d P G 3
Cl6A Cl 0.62289(13) 0.24930(9) 0.97205(5) 0.0376(4) Uani 0.670(3) d P G 3
C2CA C 0.5430(4) 0.2416(5) 0.9025(3) 0.0274(12) Uani 0.670(3) d P G 3
H2CA H 0.4829 0.2575 0.9115 0.033 Uiso 0.670(3) calc PR G 3
Cl4B Cl 0.50286(17) 0.15489(19) 0.90655(16) 0.0473(11) Uani 0.330(3) d P G 4
Cl6B Cl 0.6649(2) 0.2610(2) 0.9500(2) 0.0606(13) Uani 0.330(3) d P G 4
C2CB C 0.5545(10) 0.2680(9) 0.9112(7) 0.028(4) Uiso 0.330(3) d P G 4
H2CB H 0.5207 0.3117 0.9337 0.033 Uiso 0.330(3) calc PR G 4

loop_
_atom_site_aniso_label
_atom_site_aniso_U_11
_atom_site_aniso_U_22
_atom_site_aniso_U_33
_atom_site_aniso_U_23
_atom_site_aniso_U_13
_atom_site_aniso_U_12
Pd1 0.00935(9) 0.01409(9) 0.01574(9) -0.00118(7) 0.00251(6) -0.00024(6)
C01 0.0109(10) 0.0183(11) 0.0161(11) -0.0002(9) 0.0028(8) -0.0025(8)
C02 0.0146(11) 0.0187(11) 0.0227(12) -0.0031(9) 0.0055(9) -0.0002(9)
C03 0.0120(10) 0.0194(11) 0.0251(12) 0.0019(10) 0.0045(9) 0.0043(8)
C04 0.0113(10) 0.0199(11) 0.0177(11) 0.0030(9) 0.0014(8) -0.0005(8)
C05 0.0097(10) 0.0162(10) 0.0188(11) 0.0008(9) 0.0037(8) -0.0015(8)
C06 0.0129(10) 0.0164(11) 0.0152(10) 0.0003(9) 0.0000(8) -0.0016(8)
C07 0.0143(10) 0.0141(10) 0.0176(11) -0.0013(9) 0.0008(9) -0.0013(8)
C08 0.0187(11) 0.0196(11) 0.0198(12) -0.0055(9) 0.0043(9) -0.0018(9)
C09 0.0184(11) 0.0209(12) 0.0190(12) -0.0048(9) 0.0053(9) -0.0006(9)
C10 0.0166(11) 0.0143(10) 0.0184(11) -0.0009(9) 0.0045(9) 0.0013(8)
C11 0.0133(11) 0.0174(11) 0.0229(12) -0.0002(9) 0.0070(9) 0.0019(8)
C12 0.0138(11) 0.0157(11) 0.0220(12) -0.0003(9) 0.0077(9) 0.0010(8)
C13 0.0126(11) 0.0176(11) 0.0301(13) -0.0006(10) 0.0076(9) -0.0010(8)
C14 0.0116(10) 0.0187(11) 0.0253(12) -0.0017(10) 0.0031(9) -0.0024(8)
C15 0.0124(10) 0.0140(10) 0.0232(12) -0.0009(9) 0.0039(9) 0.0006(8)
C16 0.0132(10) 0.0133(10) 0.0218(11) 0.0000(9) 0.0007(9) 0.0003(8)
C17 0.0134(10) 0.0131(10) 0.0181(11) 0.0006(9) 0.0012(8) 0.0020(8)
C18 0.0170(11) 0.0197(11) 0.0186(11) 0.0010(9) 0.0005(9) -0.0009(9)
C19 0.0170(11) 0.0206(11) 0.0173(11) 0.0016(9) 0.0022(9) 0.0007(9)
C20 0.0162(11) 0.0145(10) 0.0157(11) -0.0009(9) 0.0036(9) -0.0010(8)
C21 0.0148(10) 0.0145(10) 0.0171(11) -0.0009(9) 0.0037(9) -0.0016(8)
C22 0.0093(10) 0.0141(10) 0.0190(11) 0.0007(9) 0.0031(8) -0.0018(8)
O22 0.0121(7) 0.0137(7) 0.0192(8) -0.0003(6) 0.0031(6) 0.0005(6)
N23 0.0120(9) 0.0161(9) 0.0189(10) -0.0014(8) 0.0037(7) -0.0002(7)
N24 0.0120(9) 0.0156(9) 0.0187(10) -0.0019(8) 0.0030(7) -0.0002(7)
N25 0.0125(9) 0.0150(9) 0.0177(9) -0.0004(8) 0.0023(7) -0.0001(7)
C26 0.0146(11) 0.0170(11) 0.0180(11) -0.0047(9) 0.0009(9) 0.0010(8)
C27 0.0168(11) 0.0192(11) 0.0204(12) -0.0010(9) 0.0035(9) 0.0000(9)
C28 0.0153(11) 0.0247(12) 0.0284(13) -0.0057(10) 0.0064(10) -0.0018(9)
C29 0.0145(11) 0.0274(13) 0.0254(13) -0.0083(11) -0.0008(10) 0.0034(9)
C30 0.0228(12) 0.0258(13) 0.0174(11) -0.0010(10) -0.0018(10) 0.0030(10)
C31 0.0191(12) 0.0210(12) 0.0201(12) -0.0035(9) 0.0018(9) -0.0035(9)
C32 0.0153(11) 0.0165(11) 0.0228(12) -0.0047(9) 0.0069(9) -0.0040(9)
C33 0.0240(12) 0.0202(12) 0.0271(13) 0.0012(10) 0.0100(10) -0.0028(10)
C34 0.0371(15) 0.0290(14) 0.0270(14) -0.0026(11) 0.0158(12) -0.0118(11)
C35 0.0285(14) 0.0325(15) 0.0392(16) -0.0167(12) 0.0219(12) -0.0116(11)
C36 0.0169(12) 0.0286(14) 0.0434(16) -0.0128(12) 0.0116(11) -0.0017(10)
C37 0.0168(11) 0.0221(12) 0.0292(13) -0.0037(10) 0.0052(10) 0.0009(9)
C38 0.0154(11) 0.0247(12) 0.0208(12) 0.0071(10) 0.0016(9) -0.0057(9)
C39 0.0161(12) 0.0308(14) 0.0367(15) 0.0139(12) 0.0034(11) -0.0018(10)
C40 0.0130(12) 0.058(2) 0.0474(18) 0.0329(17) -0.0038(12) -0.0036(12)
C41 0.0276(15) 0.064(2) 0.0305(16) 0.0190(15) -0.0110(12) -0.0243(15)
C42 0.0372(16) 0.0488(18) 0.0226(14) 0.0024(13) -0.0033(12) -0.0237(14)
C43 0.0243(13) 0.0312(14) 0.0210(12) 0.0027(11) -0.0013(10) -0.0095(11)
C44 0.0147(11) 0.0176(11) 0.0181(11) 0.0033(9) 0.0044(9) 0.0021(8)
C45 0.0152(11) 0.0207(11) 0.0190(11) 0.0023(9) 0.0028(9) 0.0007(9)
C46 0.0156(11) 0.0232(12) 0.0255(12) 0.0081(10) 0.0060(9) 0.0006(9)
C47 0.0235(12) 0.0327(14) 0.0216(12) 0.0058(11) 0.0116(10) 0.0063(10)
C48 0.0318(14) 0.0287(14) 0.0239(13) -0.0063(11) 0.0105(11) -0.0019(11)
C49 0.0202(12) 0.0254(13) 0.0247(13) -0.0034(10) 0.0082(10) -0.0045(10)
O1A 0.0260(9) 0.0170(8) 0.0337(10) -0.0057(8) 0.0078(8) -0.0027(7)
O2A 0.0228(9) 0.0291(10) 0.0438(12) 0.0014(9) 0.0092(8) 0.0018(8)
C1A 0.0393(16) 0.0216(13) 0.0333(16) 0.0016(12) -0.0011(13) -0.0087(11)
C2A 0.0212(12) 0.0199(12) 0.0207(12) 0.0042(10) -0.0040(10) -0.0002(9)
F1A 0.083(6) 0.041(7) 0.074(7) -0.011(5) 0.039(5) -0.045(5)
F2A 0.109(8) 0.030(4) 0.016(4) -0.003(3) 0.007(5) -0.010(6)
F3A 0.073(6) 0.016(3) 0.111(9) -0.010(5) -0.048(6) 0.016(3)
F1B 0.127(8) 0.033(3) 0.038(3) 0.003(2) 0.027(4) -0.026(5)
F2B 0.093(6) 0.041(6) 0.036(5) -0.003(4) -0.027(4) -0.023(4)
F3B 0.051(4) 0.036(4) 0.167(11) -0.052(6) 0.028(5) -0.008(3)
Cl1A 0.0741(9) 0.0593(10) 0.0409(6) 0.0161(6) 0.0041(5) 0.0217(8)
Cl2A 0.133(2) 0.0374(5) 0.0323(5) 0.0064(4) -0.0010(7) -0.0062(7)
Cl3A 0.0654(8) 0.0489(7) 0.0906(13) 0.0224(8) 0.0150(8) 0.0092(6)
C1C 0.062(2) 0.0433(19) 0.0372(18) 0.0139(15) -0.0035(16) 0.0100(16)
Cl5 0.1274(10) 0.0358(5) 0.0546(6) 0.0217(4) 0.0410(6) 0.0099(5)
Cl4A 0.0301(6) 0.0313(6) 0.0295(6) 0.0027(4) -0.0047(5) -0.0064(4)
Cl6A 0.0558(10) 0.0283(6) 0.0257(6) -0.0016(4) -0.0005(5) 0.0025(6)
C2CA 0.028(3) 0.031(3) 0.023(3) 0.003(2) 0.004(2) 0.010(2)
Cl4B 0.0304(13) 0.0348(14) 0.070(2) 0.0244(14) -0.0094(13) -0.0087(10)
Cl6B 0.0368(17) 0.0381(15) 0.092(3) -0.0189(17) -0.0289(18) 0.0076(12)

loop_
_atom_type_symbol
_atom_type_description
_atom_type_scat_dispersion_real
_atom_type_scat_dispersion_imag
_atom_type_scat_source
C C 0.0033 0.0016 'International Tables Vol C Tables 4.2.6.8 and 6.1.1.4'
H H 0.0000 0.0000 'International Tables Vol C Tables 4.2.6.8 and 6.1.1.4'
N N 0.0061 0.0033 'International Tables Vol C Tables 4.2.6.8 and 6.1.1.4'
O O 0.0106 0.0060 'International Tables Vol C Tables 4.2.6.8 and 6.1.1.4'
F F 0.0171 0.0103 'International Tables Vol C Tables 4.2.6.8 and 6.1.1.4'
Cl Cl 0.1484 0.1585 'International Tables Vol C Tables 4.2.6.8 and 6.1.1.4'
Pd Pd -0.9988 1.0072 'International Tables Vol C Tables 4.2.6.8 and 6.1.1.4'

loop_
_geom_angle_atom_site_label_1
_geom_angle_atom_site_label_2
_geom_angle_atom_site_label_3
_geom_angle
_geom_angle_site_symmetry_1
_geom_angle_site_symmetry_3
_geom_angle_publ_flag
N24 Pd1 N25 91.53(8) . . ?
N24 Pd1 N23 92.46(8) . . ?
N25 Pd1 N23 174.61(7) . . ?
N24 Pd1 O22 167.40(7) . . ?
N25 Pd1 O22 88.47(7) . . ?
N23 Pd1 O22 88.44(7) . . ?
N24 Pd1 C22 162.15(7) . . ?
N25 Pd1 C22 87.70(7) . . ?
N23 Pd1 C22 87.40(7) . . ?
O22 Pd1 C22 30.44(6) . . ?
C34 Pd2 C36 70.9(6) . . ?
C22 C01 C02 118.7(2) . . ?
C22 C01 C21 121.8(2) . . ?
C02 C01 C21 119.5(2) . . ?
C03 C02 C01 120.7(2) . . ?
C03 C02 H02 119.7 . . ?
C01 C02 H02 119.7 . . ?
C04 C03 C02 120.1(2) . . ?
C04 C03 H03 120.0 . . ?
C02 C03 H03 120.0 . . ?
C03 C04 C05 121.2(2) . . ?
C03 C04 H04 119.4 . . ?
C05 C04 H04 119.4 . . ?
C22 C05 C04 117.9(2) . . ?
C22 C05 C06 122.5(2) . . ?
C04 C05 C06 119.5(2) . . ?
C07 C06 C05 127.1(2) . . ?
C07 C06 C26 118.7(2) . . ?
C05 C06 C26 113.83(19) . . ?
C06 C07 N23 128.7(2) . . ?
C06 C07 C08 123.3(2) . . ?
N23 C07 C08 107.31(19) . . ?
C09 C08 C07 107.9(2) . . ?
C09 C08 H08 126.0 . . ?
C07 C08 H08 126.0 . . ?
C08 C09 C10 107.7(2) . . ?
C08 C09 H09 126.2 . . ?
C10 C09 H09 126.2 . . ?
N23 C10 C11 124.7(2) . . ?
N23 C10 C09 109.67(19) . . ?
C11 C10 C09 125.5(2) . . ?
C12 C11 C10 124.5(2) . . ?
C12 C11 C32 117.88(19) . . ?
C10 C11 C32 117.7(2) . . ?
C11 C12 N24 126.5(2) . . ?
C11 C12 C13 125.6(2) . . ?
N24 C12 C13 107.7(2) . . ?
C14 C13 C12 107.9(2) . . ?
C14 C13 H13 126.0 . . ?
C12 C13 H13 126.0 . . ?
C13 C14 C15 107.7(2) . . ?
C13 C14 H14 126.1 . . ?
C15 C14 H14 126.1 . . ?
N24 C15 C16 125.2(2) . . ?
N24 C15 C14 108.3(2) . . ?
C16 C15 C14 126.1(2) . . ?
C15 C16 C17 124.0(2) . . ?
C15 C16 C38 118.8(2) . . ?
C17 C16 C38 117.1(2) . . ?
N25 C17 C16 125.3(2) . . ?
N25 C17 C18 109.64(19) . . ?
C16 C17 C18 125.0(2) . . ?
C19 C18 C17 107.5(2) . . ?
C19 C18 H18 126.3 . . ?
C17 C18 H18 126.3 . . ?
C18 C19 C20 108.4(2) . . ?
C18 C19 H19 125.8 . . ?
C20 C19 H19 125.8 . . ?
C21 C20 N25 128.0(2) . . ?
C21 C20 C19 124.1(2) . . ?
N25 C20 C19 106.75(19) . . ?
C20 C21 C01 126.1(2) . . ?
C20 C21 C44 120.1(2) . . ?
C01 C21 C44 113.66(19) . . ?
O22 C22 C01 117.9(2) . . ?
O22 C22 C05 120.7(2) . . ?
C01 C22 C05 121.4(2) . . ?
O22 C22 Pd1 48.87(9) . . ?
C01 C22 Pd1 108.64(14) . . ?
C05 C22 Pd1 109.90(15) . . ?
C22 O22 Pd1 100.69(12) . . ?
C10 N23 C07 106.98(19) . . ?
C10 N23 Pd1 124.50(15) . . ?
C07 N23 Pd1 128.17(15) . . ?
C15 N24 C12 107.91(18) . . ?
C15 N24 Pd1 126.76(15) . . ?
C12 N24 Pd1 124.54(15) . . ?
C17 N25 C20 107.13(18) . . ?
C17 N25 Pd1 125.10(15) . . ?
C20 N25 Pd1 127.03(14) . . ?
C31 C26 C27 118.8(2) . . ?
C31 C26 C06 121.8(2) . . ?
C27 C26 C06 119.2(2) . . ?
C28 C27 C26 120.5(2) . . ?
C28 C27 H27 119.8 . . ?
C26 C27 H27 119.8 . . ?
C29 C28 C27 120.0(2) . . ?
C29 C28 H28 120.0 . . ?
C27 C28 H28 120.0 . . ?
C30 C29 C28 120.0(2) . . ?
C30 C29 H29 120.0 . . ?
C28 C29 H29 120.0 . . ?
C29 C30 C31 120.3(2) . . ?
C29 C30 H30 119.9 . . ?
C31 C30 H30 119.9 . . ?
C26 C31 C30 120.3(2) . . ?
C26 C31 H31 119.8 . . ?
C30 C31 H31 119.8 . . ?
C33 C32 C37 119.2(2) . . ?
C33 C32 C11 120.9(2) . . ?
C37 C32 C11 119.9(2) . . ?
C32 C33 C34 120.7(2) . . ?
C32 C33 H33 119.7 . . ?
C34 C33 H33 119.7 . . ?
C35 C34 C33 119.8(3) . . ?
C35 C34 Pd2 48.1(6) . . ?
C33 C34 Pd2 118.8(6) . . ?
C35 C34 H34 120.1 . . ?
C33 C34 H34 120.1 . . ?
Pd2 C34 H34 100.7 . . ?
C36 C35 C34 120.2(2) . . ?
C36 C35 H35 119.9 . . ?
C34 C35 H35 119.9 . . ?
C35 C36 C37 120.3(2) . . ?
C35 C36 Pd2 38.1(5) . . ?
C37 C36 Pd2 114.7(5) . . ?
C35 C36 H36 119.8 . . ?
C37 C36 H36 119.8 . . ?
Pd2 C36 H36 111.7 . . ?
C36 C37 C32 119.9(2) . . ?
C36 C37 H37 120.1 . . ?
C32 C37 H37 120.1 . . ?
C43 C38 C39 118.7(2) . . ?
C43 C38 C16 120.0(2) . . ?
C39 C38 C16 121.3(2) . . ?
C38 C39 C40 119.8(3) . . ?
C38 C39 H39 120.1 . . ?
C40 C39 H39 120.1 . . ?
C41 C40 C39 120.6(3) . . ?
C41 C40 H40 119.7 . . ?
C39 C40 H40 119.7 . . ?
C42 C41 C40 119.8(3) . . ?
C42 C41 H41 120.1 . . ?
C40 C41 H41 120.1 . . ?
C41 C42 C43 120.1(3) . . ?
C41 C42 H42 120.0 . . ?
C43 C42 H42 120.0 . . ?
C42 C43 C38 121.0(3) . . ?
C42 C43 H43 119.5 . . ?
C38 C43 H43 119.5 . . ?
C49 C44 C45 118.5(2) . . ?
C49 C44 C21 123.9(2) . . ?
C45 C44 C21 117.5(2) . . ?
C46 C45 C44 120.7(2) . . ?
C46 C45 H45 119.6 . . ?
C44 C45 H45 119.6 . . ?
C47 C46 C45 120.1(2) . . ?
C47 C46 H46 119.9 . . ?
C45 C46 H46 119.9 . . ?
C46 C47 C48 120.1(2) . . ?
C46 C47 H47 120.0 . . ?
C48 C47 H47 120.0 . . ?
C47 C48 C49 120.0(2) . . ?
C47 C48 H48 120.0 . . ?
C49 C48 H48 120.0 . . ?
C44 C49 C48 120.7(2) . . ?
C44 C49 H49 119.7 . . ?
C48 C49 H49 119.7 . . ?
C2A O1A H1A 112.1(18) . . ?
F2A C1A F1B 116.4(13) . . ?
F2A C1A F3A 111.6(10) . . ?
F1B C1A F3A 88.4(11) . . ?
F2A C1A F2B 15.9(13) . . ?
F1B C1A F2B 107.8(8) . . ?
F3A C1A F2B 126.4(9) . . ?
F2A C1A F3B 88.3(12) . . ?
F1B C1A F3B 107.2(7) . . ?
F3A C1A F3B 24.9(9) . . ?
F2B C1A F3B 103.9(7) . . ?
F2A C1A F1A 107.3(9) . . ?
F1B C1A F1A 17.3(13) . . ?
F3A C1A F1A 105.6(8) . . ?
F2B C1A F1A 95.7(12) . . ?
F3B C1A F1A 123.1(10) . . ?
F2A C1A C2A 113.4(11) . . ?
F1B C1A C2A 114.5(7) . . ?
F3A C1A C2A 109.8(7) . . ?
F2B C1A C2A 108.7(9) . . ?
F3B C1A C2A 114.1(5) . . ?
F1A C1A C2A 108.8(9) . . ?
O2A C2A O1A 128.6(2) . . ?
O2A C2A C1A 119.4(2) . . ?
O1A C2A C1A 112.0(2) . . ?
Cl1B C1C Cl1A 20.7(7) . . ?
Cl1B C1C Cl3A 129.0(7) . . ?
Cl1A C1C Cl3A 110.2(2) . . ?
Cl1B C1C Cl2A 93.5(8) . . ?
Cl1A C1C Cl2A 110.85(19) . . ?
Cl3A C1C Cl2A 111.0(2) . . ?
Cl1B C1C Cl2B 109.9(8) . . ?
Cl1A C1C Cl2B 122.1(5) . . ?
Cl3A C1C Cl2B 86.8(6) . . ?
Cl2A C1C Cl2B 24.2(5) . . ?
Cl1B C1C Cl3B 111.2(8) . . ?
Cl1A C1C Cl3B 92.7(6) . . ?
Cl3A C1C Cl3B 17.9(6) . . ?
Cl2A C1C Cl3B 116.2(6) . . ?
Cl2B C1C Cl3B 93.1(8) . . ?
Cl1B C1C H1C 105.0 . . ?
Cl1A C1C H1C 108.2 . . ?
Cl3A C1C H1C 108.2 . . ?
Cl2A C1C H1C 108.2 . . ?
Cl2B C1C H1C 118.2 . . ?
Cl3B C1C H1C 119.2 . . ?
C2CB Cl5 C2CA 14.3(5) . . ?
Cl5 C2CA Cl4A 108.9(3) . . ?
Cl5 C2CA Cl6A 114.0(4) . . ?
Cl4A C2CA Cl6A 109.4(3) . . ?
Cl5 C2CA H2CA 108.1 . . ?
Cl4A C2CA H2CA 108.1 . . ?
Cl6A C2CA H2CA 108.1 . . ?
Cl5 C2CB Cl6B 103.1(8) . . ?
Cl5 C2CB Cl4B 116.8(8) . . ?
Cl6B C2CB Cl4B 110.9(8) . . ?
Cl5 C2CB H2CB 108.6 . . ?
Cl6B C2CB H2CB 108.6 . . ?
Cl4B C2CB H2CB 108.6 . . ?

loop_
_geom_bond_atom_site_label_1
_geom_bond_atom_site_label_2
_geom_bond_distance
_geom_bond_site_symmetry_2
_geom_bond_publ_flag
Pd1 N24 1.9657(18) . ?
Pd1 N25 1.9950(19) . ?
Pd1 N23 1.9970(19) . ?
Pd1 O22 2.0119(15) . ?
Pd1 C22 2.625(2) . ?
Pd2 C34 1.891(19) . ?
Pd2 C36 2.209(19) . ?
C01 C22 1.399(3) . ?
C01 C02 1.405(3) . ?
C01 C21 1.474(3) . ?
C02 C03 1.388(3) . ?
C02 H02 0.9300 . ?
C03 C04 1.381(3) . ?
C03 H03 0.9300 . ?
C04 C05 1.409(3) . ?
C04 H04 0.9300 . ?
C05 C22 1.408(3) . ?
C05 C06 1.466(3) . ?
C06 C07 1.376(3) . ?
C06 C26 1.506(3) . ?
C07 N23 1.424(3) . ?
C07 C08 1.451(3) . ?
C08 C09 1.351(3) . ?
C08 H08 0.9300 . ?
C09 C10 1.447(3) . ?
C09 H09 0.9300 . ?
C10 N23 1.359(3) . ?
C10 C11 1.419(3) . ?
C11 C12 1.379(3) . ?
C11 C32 1.502(3) . ?
C12 N24 1.380(3) . ?
C12 C13 1.461(3) . ?
C13 C14 1.339(3) . ?
C13 H13 0.9300 . ?
C14 C15 1.452(3) . ?
C14 H14 0.9300 . ?
C15 N24 1.378(3) . ?
C15 C16 1.390(3) . ?
C16 C17 1.416(3) . ?
C16 C38 1.507(3) . ?
C17 N25 1.358(3) . ?
C17 C18 1.450(3) . ?
C18 C19 1.342(3) . ?
C18 H18 0.9300 . ?
C19 C20 1.454(3) . ?
C19 H19 0.9300 . ?
C20 C21 1.373(3) . ?
C20 N25 1.424(3) . ?
C21 C44 1.493(3) . ?
C22 O22 1.353(3) . ?
C26 C31 1.391(3) . ?
C26 C27 1.403(3) . ?
C27 C28 1.394(3) . ?
C27 H27 0.9300 . ?
C28 C29 1.388(4) . ?
C28 H28 0.9300 . ?
C29 C30 1.380(4) . ?
C29 H29 0.9300 . ?
C30 C31 1.401(3) . ?
C30 H30 0.9300 . ?
C31 H31 0.9300 . ?
C32 C33 1.384(3) . ?
C32 C37 1.399(3) . ?
C33 C34 1.390(3) . ?
C33 H33 0.9300 . ?
C34 C35 1.387(4) . ?
C34 H34 0.9300 . ?
C35 C36 1.374(4) . ?
C35 H35 0.9300 . ?
C36 C37 1.395(3) . ?
C36 H36 0.9300 . ?
C37 H37 0.9300 . ?
C38 C43 1.394(4) . ?
C38 C39 1.394(3) . ?
C39 C40 1.403(4) . ?
C39 H39 0.9300 . ?
C40 C41 1.382(5) . ?
C40 H40 0.9300 . ?
C41 C42 1.375(5) . ?
C41 H41 0.9300 . ?
C42 C43 1.393(4) . ?
C42 H42 0.9300 . ?
C43 H43 0.9300 . ?
C44 C49 1.392(3) . ?
C44 C45 1.401(3) . ?
C45 C46 1.393(3) . ?
C45 H45 0.9300 . ?
C46 C47 1.379(4) . ?
C46 H46 0.9300 . ?
C47 C48 1.387(4) . ?
C47 H47 0.9300 . ?
C48 C49 1.397(3) . ?
C48 H48 0.9300 . ?
C49 H49 0.9300 . ?
O1A C2A 1.284(3) . ?
O1A H1A 0.94(3) . ?
O2A C2A 1.205(3) . ?
C1A F2A 1.261(14) . ?
C1A F1B 1.270(11) . ?
C1A F3A 1.290(11) . ?
C1A F2B 1.335(11) . ?
C1A F3B 1.345(9) . ?
C1A F1A 1.353(11) . ?
C1A C2A 1.542(4) . ?
Cl1A C1C 1.744(4) . ?
Cl2A C1C 1.759(4) . ?
Cl3A C1C 1.744(4) . ?
Cl1B C1C 1.732(19) . ?
Cl2B C1C 1.851(14) . ?
Cl3B C1C 2.11(2) . ?
C1C H1C 0.9800 . ?
Cl5 C2CB 1.670(15) . ?
Cl5 C2CA 1.753(6) . ?
Cl4A C2CA 1.758(7) . ?
Cl6A C2CA 1.776(6) . ?
C2CA H2CA 0.9800 . ?
Cl4B C2CB 1.738(12) . ?
Cl6B C2CB 1.723(15) . ?
C2CB H2CB 0.9800 . ?
